data_4115793
loop_
_publ_author_name
'F. Albert Cotton'
'Evgeny V. Dikarev'
'Marina A. Petrukhina'

_publ_section_title
;
 Using Structures Formed by Dirhodium Tetra(trifluoroacetate) with
 Polycyclic Aromatic Hydrocarbons to Prospect for Maximum \p-Electron
 Density: H\"uckel Calculations Get It Right
;
_journal_name_full 'Journal of the American Chemical Society'
_journal_page_first 11655
_journal_page_last 11663
_journal_paper_doi 10.1021/ja016801z
_journal_volume 123
_journal_year 2001
_chemical_compound_source synthesized
_chemical_formula_moiety 'Rh2 (O2 C C F3)4 (C14 H10)'
_chemical_formula_structural
;
 [Rh2(O2CCF3)4(\m-\h2(3,4):\h2(9,10)-C14H10)]
;
_chemical_formula_sum 'C22 H10 F12 O8 Rh2'
_chemical_formula_weight 836.12
_chemical_name_systematic
; 
 Catena-poly{[tetrakis(\m-trifluoroacetato-\kO,\kO')
 dirhodium(II,II)](\m-\h2(3,4):\h2(9,10)-phenanthrene)}
;
_space_group_IT_number 2
_symmetry_cell_setting triclinic
_symmetry_space_group_name_Hall '-P 1'
_symmetry_space_group_name_H-M 'P -1'
_atom_sites_solution_hydrogens geom
_atom_sites_solution_primary direct
_atom_sites_solution_secondary difmap
_audit_creation_method SHELXL
_cell_angle_alpha 75.608(4)
_cell_angle_beta 85.458(8)
_cell_angle_gamma 81.362(5)
_cell_formula_units_Z 2
_cell_length_a 8.642(1)
_cell_length_b 9.2100(7)
_cell_length_c 17.387(3)
_cell_measurement_reflns_used 239
_cell_measurement_temperature 213(2)
_cell_measurement_theta_max 20.8
_cell_measurement_theta_min 9.05
_cell_volume 1324.0(3)
_computing_cell_refinement 'MADNES (Enraf-Nonius, 1989)'
_computing_data_collection 'MADNES (Enraf-Nonius, 1989)'
_computing_data_reduction 'PROCOR (Kabsch, 1988)'
_computing_molecular_graphics 'SHELXTL V.5 (Siemens, 1994)'
_computing_publication_material CIFTAB
_computing_structure_refinement 'SHELXL-93 (Sheldrick, 1993)'
_computing_structure_solution 'SHELXTL V.5 (Siemens, 1994)'
_diffrn_ambient_temperature 213(2)
_diffrn_measurement_device 'Nonius FAST area detector'
_diffrn_measurement_method 'Ellipsoid-mask fitting'
_diffrn_radiation_monochromator graphite
_diffrn_radiation_source 'fine-focus sealed tube'
_diffrn_radiation_type MoK\a
_diffrn_radiation_wavelength 0.71073
_diffrn_reflns_av_R_equivalents 0.0482
_diffrn_reflns_av_sigmaI/netI 0.0406
_diffrn_reflns_limit_h_max 10
_diffrn_reflns_limit_h_min -10
_diffrn_reflns_limit_k_max 10
_diffrn_reflns_limit_k_min -10
_diffrn_reflns_limit_l_max 20
_diffrn_reflns_limit_l_min -20
_diffrn_reflns_number 8354
_diffrn_reflns_theta_max 25.07
_diffrn_reflns_theta_min 2.33
_diffrn_standards_number 'none (area detector data)'
_exptl_absorpt_coefficient_mu 1.377
_exptl_absorpt_correction_T_max 0.872
_exptl_absorpt_correction_T_min 0.537
_exptl_absorpt_correction_type 'SORTAV (Blessing, 1995)'
_exptl_crystal_colour 'dark green'
_exptl_crystal_density_diffrn 2.097
_exptl_crystal_density_method none
_exptl_crystal_description block
_exptl_crystal_F_000 808
_exptl_crystal_size_max 0.28
_exptl_crystal_size_mid 0.15
_exptl_crystal_size_min 0.10
_refine_diff_density_max 1.142
_refine_diff_density_min -0.988
_refine_diff_density_rms 0.181
_refine_ls_extinction_coef noref
_refine_ls_extinction_method none
_refine_ls_goodness_of_fit_all 1.076
_refine_ls_goodness_of_fit_obs 1.076
_refine_ls_hydrogen_treatment noref
_refine_ls_matrix_type full
_refine_ls_number_parameters 409
_refine_ls_number_reflns 4406
_refine_ls_number_restraints 48
_refine_ls_restrained_S_all 1.101
_refine_ls_restrained_S_obs 1.097
_refine_ls_R_factor_all 0.0547
_refine_ls_R_factor_obs 0.0511
_refine_ls_shift/esd_max 0.001
_refine_ls_shift/esd_mean 0.000
_refine_ls_structure_factor_coef Fsqd
_refine_ls_weighting_details 'w=1/[\s^2^(Fo^2^)+(0.0914P)^2^+7.4724P] where P=(Fo^2^+2Fc^2^)/3'
_refine_ls_weighting_scheme calc
_refine_ls_wR_factor_all 0.1530
_refine_ls_wR_factor_obs 0.1455
_reflns_number_observed 4062
_reflns_number_total 4406
_reflns_observed_criterion >2sigma(I)
_cod_data_source_file ja016801z_s1_05.cif
_cod_data_source_block '[Rh2(O2CCF3)4(C14H10)]_(4b)'
_cod_depositor_comments
;
The following automatic conversions were performed:

'_refine_ls_weighting_scheme' value 'calc
w=1/[\s^2^(Fo^2^)+(0.0914P)^2^+7.4724P] where P=(Fo^2^+2Fc^2^)/3' was
changed to 'calc'. New tag '_refine_ls_weighting_details' was
created. The value of the new tag was set to
'w=1/[\s^2^(Fo^2^)+(0.0914P)^2^+7.4724P] where P=(Fo^2^+2Fc^2^)/3'.

Automatic conversion script
Id: cif_fix_values 3143 2015-03-26 13:38:13Z robertas 
;
_cod_database_code 4115793

loop_
_symmetry_equiv_pos_as_xyz
'x, y, z'
'-x, -y, -z'

loop_
_atom_site_aniso_label
_atom_site_aniso_U_11
_atom_site_aniso_U_22
_atom_site_aniso_U_33
_atom_site_aniso_U_23
_atom_site_aniso_U_13
_atom_site_aniso_U_12
Rh1 0.0167(3) 0.0116(3) 0.0172(3) -0.0028(2) 0.0000(2) -0.0046(2)
Rh2 0.0163(3) 0.0119(3) 0.0190(3) -0.0033(2) 0.0008(2) -0.0040(2)
O1 0.031(2) 0.015(2) 0.019(2) -0.003(2) 0.004(2) -0.005(2)
O2 0.019(2) 0.026(2) 0.029(2) -0.010(2) -0.004(2) -0.006(2)
O3 0.031(2) 0.014(2) 0.026(2) 0.002(2) 0.004(2) -0.009(2)
O4 0.023(2) 0.025(2) 0.037(3) -0.013(2) -0.011(2) -0.005(2)
O5 0.032(2) 0.011(2) 0.023(2) 0.003(2) 0.006(2) -0.008(2)
O6 0.022(2) 0.028(3) 0.036(2) -0.016(2) -0.003(2) -0.008(2)
O7 0.030(2) 0.018(2) 0.022(2) -0.002(2) 0.004(2) -0.004(2)
O8 0.023(2) 0.025(2) 0.028(2) -0.010(2) -0.007(2) -0.002(2)
C1 0.021(3) 0.020(3) 0.018(3) 0.001(2) -0.003(2) -0.007(2)
C2 0.025(3) 0.016(3) 0.021(3) -0.003(2) -0.002(2) -0.005(2)
C3 0.026(3) 0.015(3) 0.018(3) -0.001(2) 0.002(2) -0.004(2)
C4 0.017(3) 0.026(3) 0.028(3) -0.004(3) 0.002(2) -0.003(2)
C5 0.038(4) 0.026(4) 0.027(3) -0.001(3) 0.001(3) -0.008(3)
C6 0.024(3) 0.040(4) 0.050(4) -0.030(4) -0.005(3) -0.004(3)
C7 0.040(4) 0.028(4) 0.031(4) 0.005(3) 0.008(3) -0.001(3)
C8 0.040(4) 0.038(4) 0.051(5) -0.018(4) -0.021(3) 0.001(3)
C9 0.034(3) 0.013(3) 0.026(3) -0.006(3) 0.011(3) -0.001(2)
C10 0.026(3) 0.009(3) 0.044(4) -0.010(3) 0.008(3) -0.001(2)
C11 0.025(3) 0.022(4) 0.049(4) -0.011(3) -0.011(3) 0.001(3)
C12 0.030(3) 0.018(3) 0.042(4) -0.014(3) -0.006(3) -0.002(3)
C13 0.044(4) 0.006(3) 0.024(3) -0.004(2) 0.009(3) -0.005(2)
C14 0.031(3) 0.012(3) 0.023(3) -0.007(2) 0.011(2) 0.000(2)
C15 0.021(3) 0.022(3) 0.050(4) -0.018(3) 0.001(3) 0.000(2)
C16 0.038(4) 0.027(4) 0.040(4) -0.010(3) -0.021(3) 0.011(3)
C17 0.053(4) 0.036(4) 0.025(3) -0.014(3) -0.015(3) 0.004(3)
C18 0.042(4) 0.015(3) 0.016(3) 0.003(2) -0.005(2) 0.000(3)
C19 0.028(3) 0.018(3) 0.025(3) -0.013(3) 0.002(2) -0.004(2)
C20 0.021(3) 0.010(3) 0.024(3) -0.006(2) 0.004(2) 0.002(2)
C21 0.024(3) 0.009(3) 0.024(3) -0.005(2) 0.001(2) 0.003(2)
C22 0.025(3) 0.012(3) 0.022(3) -0.007(2) 0.000(2) 0.001(2)

loop_
_atom_site_label
_atom_site_type_symbol
_atom_site_fract_x
_atom_site_fract_y
_atom_site_fract_z
_atom_site_U_iso_or_equiv
_atom_site_thermal_displace_type
_atom_site_occupancy
_atom_site_calc_flag
_atom_site_refinement_flags
_atom_site_disorder_group
Rh1 Rh 0.75849(5) 0.09395(5) 0.28341(2) 0.0150(2) Uani 1 d . .
Rh2 Rh 0.86335(5) -0.14182(5) 0.24847(2) 0.0157(2) Uani 1 d . .
O1 O 0.6718(5) -0.0293(5) 0.3864(2) 0.0219(9) Uani 1 d . .
O2 O 0.5602(5) 0.0873(5) 0.2295(3) 0.0238(9) Uani 1 d . .
O3 O 0.8522(5) 0.2023(5) 0.1776(3) 0.0246(9) Uani 1 d . .
O4 O 0.9632(5) 0.0814(5) 0.3370(3) 0.0267(10) Uani 1 d . .
O5 O 0.7660(5) -0.2508(5) 0.3529(2) 0.0233(9) Uani 1 d . .
O6 O 0.6601(5) -0.1286(5) 0.1936(3) 0.0265(10) Uani 1 d . .
O7 O 0.9531(5) -0.0183(5) 0.1458(2) 0.0238(9) Uani 1 d . .
O8 O 1.0594(5) -0.1396(5) 0.3061(3) 0.0245(9) Uani 1 d . .
C1 C 0.6946(7) -0.1705(7) 0.3976(3) 0.0199(12) Uani 1 d . .
C2 C 0.5581(7) -0.0212(7) 0.1980(3) 0.0204(12) Uani 1 d . .
C3 C 0.9262(7) 0.1230(7) 0.1334(3) 0.0205(12) Uani 1 d . .
C4 C 1.0632(7) -0.0308(7) 0.3365(4) 0.0240(13) Uani 1 d . .
C5 C 0.6331(8) -0.2611(8) 0.4761(4) 0.0311(15) Uani 1 d D 1
F1 F 0.5127(12) -0.1858(11) 0.5083(6) 0.038(3) Uiso 0.50 d PD 1
F2 F 0.5986(14) -0.3942(12) 0.4733(6) 0.051(3) Uiso 0.50 d PD 1
F3 F 0.7524(10) -0.2960(13) 0.5283(6) 0.041(2) Uiso 0.50 d PD 1
F1X F 0.5464(11) -0.1716(10) 0.5188(6) 0.032(3) Uiso 0.500(3) d PD 2
F2X F 0.5395(10) -0.3568(10) 0.4637(5) 0.031(2) Uiso 0.50 d PD 2
F3X F 0.7467(11) -0.3438(13) 0.5199(7) 0.051(3) Uiso 0.50 d PD 2
C6 C 0.4056(8) -0.0146(8) 0.1550(5) 0.035(2) Uani 1 d D 1
F4 F 0.2957(11) 0.0939(11) 0.1651(6) 0.035(3) Uiso 0.50 d PD 1
F5 F 0.3520(10) -0.1541(9) 0.1865(6) 0.035(2) Uiso 0.50 d PD 1
F6 F 0.4349(11) -0.0103(13) 0.0803(5) 0.043(2) Uiso 0.50 d PD 1
F4X F 0.2820(10) 0.0657(10) 0.1877(6) 0.027(2) Uiso 0.500(3) d PD 2
F5X F 0.3633(13) -0.1416(11) 0.1558(7) 0.050(3) Uiso 0.50 d PD 2
F6X F 0.4279(12) 0.0588(14) 0.0771(5) 0.052(3) Uiso 0.50 d PD 2
C7 C 0.9851(9) 0.2115(8) 0.0538(4) 0.036(2) Uani 1 d D 1
F7 F 1.1027(17) 0.1257(18) 0.0225(10) 0.027(4) Uiso 0.40 d PD 1
F8 F 1.0350(21) 0.3411(14) 0.0571(8) 0.038(3) Uiso 0.40 d PD 1
F9 F 0.8697(12) 0.2511(20) 0.0027(7) 0.034(3) Uiso 0.40 d PD 1
F7X F 1.0728(21) 0.1340(21) 0.0097(11) 0.039(6) Uiso 0.300(3) d PD 2
F8X F 1.0833(20) 0.3109(19) 0.0710(10) 0.040(5) Uiso 0.30 d PD 2
F9X F 0.8755(17) 0.3057(21) 0.0145(11) 0.052(5) Uiso 0.30 d PD 2
F7Y F 1.1162(16) 0.1593(21) 0.0242(12) 0.037(6) Uiso 0.300(3) d PD 3
F8Y F 0.9722(24) 0.3569(16) 0.0435(11) 0.053(5) Uiso 0.30 d PD 3
F9Y F 0.8700(17) 0.1992(23) -0.0019(10) 0.045(5) Uiso 0.30 d PD 3
C8 C 1.2100(9) -0.0398(9) 0.3824(5) 0.041(2) Uani 1 d D 1
F10 F 1.3329(14) -0.1290(18) 0.3560(9) 0.023(3) Uiso 0.40 d PD 1
F11 F 1.2587(17) 0.0987(12) 0.3692(11) 0.035(3) Uiso 0.40 d PD 1
F12 F 1.1834(14) -0.0853(21) 0.4584(6) 0.036(3) Uiso 0.40 d PD 1
F10X F 1.3412(24) -0.0940(25) 0.3495(14) 0.061(9) Uiso 0.300(3) d PD 2
F11X F 1.2301(27) 0.0820(20) 0.4029(14) 0.074(7) Uiso 0.30 d PD 2
F12X F 1.1848(22) -0.1453(23) 0.4545(10) 0.060(6) Uiso 0.30 d PD 2
F10Y F 1.3165(19) -0.1514(17) 0.3812(12) 0.044(5) Uiso 0.300(3) d PD 3
F11Y F 1.2747(22) 0.0944(16) 0.3479(11) 0.043(6) Uiso 0.30 d PD 3
F12Y F 1.1723(19) -0.0225(24) 0.4556(8) 0.049(5) Uiso 0.30 d PD 3
C9 C 0.9169(7) 0.6198(7) 0.1880(4) 0.0249(13) Uani 1 d . .
H9 H 0.9033(7) 0.6848(7) 0.1373(4) 0.030 Uiso 1 calc R .
C10 C 1.0468(7) 0.6169(7) 0.2274(4) 0.0263(14) Uani 1 d . .
H10 H 1.1219(7) 0.6800(7) 0.2033(4) 0.032 Uiso 1 calc R .
C11 C 1.0721(7) 0.5213(7) 0.3038(4) 0.0315(15) Uani 1 d . .
H11 H 1.1623(7) 0.5205(7) 0.3308(4) 0.038 Uiso 1 calc R .
C12 C 0.9629(7) 0.4307(7) 0.3371(4) 0.0288(14) Uani 1 d . .
H12 H 0.9797(7) 0.3656(7) 0.3876(4) 0.035 Uiso 1 calc R .
C13 C 0.7090(8) 0.3332(6) 0.3367(4) 0.0250(13) Uani 1 d . .
H13 H 0.7251(8) 0.2693(6) 0.3876(4) 0.030 Uiso 1 calc R .
C14 C 0.5821(7) 0.3335(7) 0.3008(3) 0.0225(13) Uani 1 d . .
H14 H 0.5085(7) 0.2705(7) 0.3272(3) 0.027 Uiso 1 calc R .
C15 C 0.4133(7) 0.4223(7) 0.1850(4) 0.0299(14) Uani 1 d . .
H15 H 0.3404(7) 0.3590(7) 0.2119(4) 0.036 Uiso 1 calc R .
C16 C 0.3840(8) 0.5094(8) 0.1098(4) 0.035(2) Uani 1 d . .
H16 H 0.2920(8) 0.5062(8) 0.0852(4) 0.042 Uiso 1 calc R .
C17 C 0.4925(9) 0.6018(8) 0.0710(4) 0.037(2) Uani 1 d . .
H17 H 0.4735(9) 0.6608(8) 0.0194(4) 0.044 Uiso 1 calc R .
C18 C 0.6257(8) 0.6097(7) 0.1054(3) 0.0256(13) Uani 1 d . .
H18 H 0.6965(8) 0.6741(7) 0.0772(3) 0.031 Uiso 1 calc R .
C19 C 0.6601(7) 0.5227(7) 0.1830(4) 0.0225(12) Uani 1 d . .
C20 C 0.7996(7) 0.5251(6) 0.2227(3) 0.0187(12) Uani 1 d . .
C21 C 0.8261(7) 0.4300(6) 0.2994(3) 0.0196(12) Uani 1 d . .
C22 C 0.5499(7) 0.4266(6) 0.2223(3) 0.0198(12) Uani 1 d . .

loop_
_atom_type_symbol
_atom_type_description
_atom_type_scat_dispersion_real
_atom_type_scat_dispersion_imag
_atom_type_scat_source
C C 0.0033 0.0016 'International Tables Vol C Tables 4.2.6.8 and 6.1.1.4'
H H 0.0000 0.0000 'International Tables Vol C Tables 4.2.6.8 and 6.1.1.4'
O O 0.0106 0.0060 'International Tables Vol C Tables 4.2.6.8 and 6.1.1.4'
F F 0.0171 0.0103 'International Tables Vol C Tables 4.2.6.8 and 6.1.1.4'
Rh Rh -1.1178 0.9187 'International Tables Vol C Tables 4.2.6.8 and 6.1.1.4'

loop_
_geom_angle_atom_site_label_1
_geom_angle_atom_site_label_2
_geom_angle_atom_site_label_3
_geom_angle
_geom_angle_site_symmetry_1
_geom_angle_site_symmetry_3
_geom_angle_publ_flag
O1 Rh1 O3 175.5(2) . . y
O1 Rh1 O2 89.7(2) . . y
O3 Rh1 O2 90.1(2) . . y
O1 Rh1 O4 89.0(2) . . y
O3 Rh1 O4 90.8(2) . . y
O2 Rh1 O4 175.0(2) . . y
O1 Rh1 Rh2 88.16(12) . . y
O3 Rh1 Rh2 87.36(13) . . y
O2 Rh1 Rh2 87.33(12) . . y
O4 Rh1 Rh2 87.77(13) . . y
O1 Rh1 C14 91.6(2) . . n
O3 Rh1 C14 92.7(2) . . n
O2 Rh1 C14 76.7(2) . . n
O4 Rh1 C14 108.2(2) . . n
Rh2 Rh1 C14 164.05(15) . . y
O1 Rh1 C13 91.0(2) . . n
O3 Rh1 C13 93.4(2) . . n
O2 Rh1 C13 106.2(2) . . n
O4 Rh1 C13 78.7(2) . . n
Rh2 Rh1 C13 166.4(2) . . y
C14 Rh1 C13 29.5(2) . . y
O5 Rh2 O7 175.8(2) . . y
O5 Rh2 O6 90.3(2) . . y
O7 Rh2 O6 89.2(2) . . y
O5 Rh2 O8 89.3(2) . . y
O7 Rh2 O8 90.9(2) . . y
O6 Rh2 O8 175.4(2) . . y
O5 Rh2 Rh1 87.61(12) . . y
O7 Rh2 Rh1 88.21(12) . . y
O6 Rh2 Rh1 87.98(13) . . y
O8 Rh2 Rh1 87.44(12) . . y
O5 Rh2 C10 94.2(2) . 1_545 n
O7 Rh2 C10 90.0(2) . 1_545 n
O6 Rh2 C10 108.0(2) . 1_545 n
O8 Rh2 C10 76.6(2) . 1_545 n
Rh1 Rh2 C10 163.93(15) . 1_545 y
O5 Rh2 C9 95.1(2) . 1_545 n
O7 Rh2 C9 88.8(2) . 1_545 n
O6 Rh2 C9 78.0(2) . 1_545 n
O8 Rh2 C9 106.6(2) . 1_545 n
Rh1 Rh2 C9 165.7(2) . 1_545 y
C10 Rh2 C9 29.9(2) 1_545 1_545 y
C1 O1 Rh1 117.6(4) . . n
C2 O2 Rh1 117.5(4) . . n
C3 O3 Rh1 118.2(4) . . n
C4 O4 Rh1 117.6(4) . . n
C1 O5 Rh2 117.5(4) . . n
C2 O6 Rh2 117.0(4) . . n
C3 O7 Rh2 117.5(4) . . n
C4 O8 Rh2 117.7(4) . . n
O1 C1 O5 129.1(5) . . n
O1 C1 C5 116.9(5) . . n
O5 C1 C5 114.0(5) . . n
O6 C2 O2 130.1(6) . . n
O6 C2 C6 115.4(5) . . n
O2 C2 C6 114.5(5) . . n
O7 C3 O3 128.7(5) . . n
O7 C3 C7 116.1(5) . . n
O3 C3 C7 115.1(5) . . n
O4 C4 O8 129.5(6) . . n
O4 C4 C8 115.3(6) . . n
O8 C4 C8 115.1(5) . . n
F2 C5 F1 109.9(8) . . n
F2 C5 F3 103.8(9) . . n
F1 C5 F3 107.4(8) . . n
F2 C5 C1 114.1(7) . . n
F1 C5 C1 113.3(7) . . n
F3 C5 C1 107.7(6) . . n
F3X C5 F2X 106.9(8) . . n
F3X C5 F1X 108.5(8) . . n
F2X C5 F1X 106.7(7) . . n
F3X C5 C1 112.1(7) . . n
F2X C5 C1 110.4(6) . . n
F1X C5 C1 112.0(7) . . n
F6 C6 F4 111.4(9) . . n
F6 C6 F5 104.5(8) . . n
F4 C6 F5 109.3(7) . . n
F6 C6 C2 111.2(6) . . n
F4 C6 C2 114.1(6) . . n
F5 C6 C2 105.8(6) . . n
F5X C6 F6X 107.2(9) . . n
F5X C6 F4X 106.7(8) . . n
F6X C6 F4X 108.4(8) . . n
F5X C6 C2 116.0(8) . . n
F6X C6 C2 107.8(7) . . n
F4X C6 C2 110.5(6) . . n
F9 C7 F8 106.0(12) . . n
F9 C7 F7 107.6(11) . . n
F8 C7 F7 109.0(11) . . n
F9 C7 C3 110.0(8) . . n
F8 C7 C3 113.5(8) . . n
F7 C7 C3 110.5(9) . . n
F9X C7 F7X 112.4(13) . . n
F9X C7 F8X 102.3(12) . . n
F7X C7 F8X 105.2(11) . . n
F9X C7 C3 112.8(9) . . n
F7X C7 C3 116.5(11) . . n
F8X C7 C3 106.1(8) . . n
F7Y C7 F8Y 111.3(13) . . n
F7Y C7 F9Y 103.4(11) . . n
F8Y C7 F9Y 100.9(12) . . n
F7Y C7 C3 118.1(11) . . n
F8Y C7 C3 116.6(9) . . n
F9Y C7 C3 103.5(8) . . n
F12 C8 F11 106.9(12) . . n
F12 C8 F10 111.5(11) . . n
F11 C8 F10 104.9(12) . . n
F12 C8 C4 111.5(8) . . n
F11 C8 C4 110.9(8) . . n
F10 C8 C4 110.9(8) . . n
F11X C8 F10X 109.5(15) . . n
F11X C8 F12X 104.9(14) . . n
F10X C8 F12X 106.4(13) . . n
F11X C8 C4 116.4(12) . . n
F10X C8 C4 114.6(13) . . n
F12X C8 C4 103.8(10) . . n
F10Y C8 F12Y 112.6(13) . . n
F10Y C8 F11Y 108.0(12) . . n
F12Y C8 F11Y 101.0(12) . . n
F10Y C8 C4 116.8(10) . . n
F12Y C8 C4 111.1(9) . . n
F11Y C8 C4 105.8(9) . . n
C10 C9 C20 120.9(6) . . y
C9 C10 C11 121.5(6) . . y
C9 C10 Rh2 75.5(3) . 1_565 n
C11 C10 Rh2 106.4(4) . 1_565 n
C12 C11 C10 118.3(6) . . y
C11 C12 C21 122.6(7) . . y
C14 C13 C21 121.1(6) . . y
C14 C13 Rh1 75.0(3) . . n
C21 C13 Rh1 108.0(4) . . n
C13 C14 C22 122.7(6) . . y
C13 C14 Rh1 75.5(4) . . n
C22 C14 Rh1 107.1(3) . . n
C16 C15 C22 121.1(6) . . y
C15 C16 C17 118.7(6) . . y
C18 C17 C16 121.9(6) . . y
C17 C18 C19 121.2(6) . . y
C18 C19 C22 116.9(6) . . y
C18 C19 C20 124.0(6) . . y
C22 C19 C20 119.1(6) . . y
C21 C20 C9 117.0(6) . . y
C21 C20 C19 119.8(5) . . y
C9 C20 C19 123.1(6) . . y
C12 C21 C20 119.7(6) . . y
C12 C21 C13 121.8(6) . . y
C20 C21 C13 118.5(6) . . y
C15 C22 C19 120.2(6) . . y
C15 C22 C14 121.2(6) . . y
C19 C22 C14 118.6(5) . . y

loop_
_geom_bond_atom_site_label_1
_geom_bond_atom_site_label_2
_geom_bond_distance
_geom_bond_site_symmetry_2
_geom_bond_publ_flag
Rh1 O1 2.022(4) . y
Rh1 O3 2.032(4) . y
Rh1 O2 2.033(4) . y
Rh1 O4 2.039(4) . y
Rh1 Rh2 2.4254(6) . y
Rh1 C14 2.556(6) . y
Rh1 C13 2.563(5) . y
Rh2 O5 2.029(4) . y
Rh2 O7 2.030(4) . y
Rh2 O6 2.038(4) . y
Rh2 O8 2.041(4) . y
Rh2 C10 2.615(6) 1_545 y
Rh2 C9 2.627(6) 1_545 y
O1 C1 1.254(7) . n
O2 C2 1.256(7) . n
O3 C3 1.262(7) . n
O4 C4 1.244(8) . n
O5 C1 1.267(7) . n
O6 C2 1.236(8) . n
O7 C3 1.254(7) . n
O8 C4 1.249(8) . n
C1 C5 1.513(8) . n
C2 C6 1.552(8) . n
C3 C7 1.515(8) . n
C4 C8 1.533(9) . n
C5 F2 1.317(11) . n
C5 F1 1.327(11) . n
C5 F3 1.376(11) . n
C5 F3X 1.315(11) . n
C5 F2X 1.347(10) . n
C5 F1X 1.349(11) . n
C6 F6 1.294(11) . n
C6 F4 1.307(11) . n
C6 F5 1.397(11) . n
C6 F5X 1.273(12) . n
C6 F6X 1.368(12) . n
C6 F4X 1.374(10) . n
C7 F9 1.336(12) . n
C7 F8 1.344(13) . n
C7 F7 1.356(12) . n
C7 F9X 1.295(15) . n
C7 F7X 1.299(15) . n
C7 F8X 1.434(15) . n
C7 F7Y 1.283(15) . n
C7 F8Y 1.294(15) . n
C7 F9Y 1.476(15) . n
C8 F12 1.296(13) . n
C8 F11 1.363(13) . n
C8 F10 1.364(12) . n
C8 F11X 1.30(2) . n
C8 F10X 1.32(2) . n
C8 F12X 1.41(2) . n
C8 F10Y 1.275(15) . n
C8 F12Y 1.330(15) . n
C8 F11Y 1.410(15) . n
C9 C10 1.354(10) . y
C9 C20 1.435(8) . y
C10 C11 1.412(10) . y
C11 C12 1.353(9) . y
C12 C21 1.398(9) . y
C13 C14 1.303(10) . y
C13 C21 1.456(8) . y
C14 C22 1.443(8) . y
C15 C16 1.373(10) . y
C15 C22 1.401(9) . y
C16 C17 1.383(11) . y
C17 C18 1.358(9) . y
C18 C19 1.416(8) . y
C19 C22 1.416(8) . y
C19 C20 1.442(8) . y
C20 C21 1.416(9) . y
